data_4336526
loop_
_publ_author_name
'Michael K. Coggins'
'Lisa M. Brines'
'Julie A. Kovacs'

_publ_contact_author_address
;
Department of Chemistry
University of Washington
Seattle
Washington, 98195, USA
;
_publ_contact_author_email kaminsky@chem.washington.edu
_publ_contact_author_fax 00(206)6858665
_publ_contact_author_name 'Werner Kaminsky'
_publ_contact_author_phone 00(206)5437585
_publ_section_title
;
 Synthesis and Structural Characterization of a Series of MnIIIOR
 Complexes, Including a Water-Soluble MnIIIOH That Promotes Aerobic
 Hydrogen-Atom Transfer
;
_journal_name_full 'Inorganic Chemistry'
_journal_page_first 12383
_journal_page_last 12393
_journal_paper_doi 10.1021/ic401234t
_journal_volume 52
_journal_year 2013
_chemical_formula_moiety 'C17 H29 Mn N5 O3 S, F6 P, C2 H3 N'
_chemical_formula_sum 'C19 H32 F6 Mn N6 O3 P S'
_chemical_formula_weight 624.48
_chemical_name_common michael069
_chemical_name_systematic
;
 michael069
;
_space_group_IT_number 15
_symmetry_cell_setting monoclinic
_symmetry_Int_Tables_number 15
_symmetry_space_group_name_Hall '-C 2yc'
_symmetry_space_group_name_H-M 'C 1 2/c 1'
_atom_sites_solution_hydrogens geom
_atom_sites_solution_primary direct
_atom_sites_solution_secondary difmap
_audit_conform_dict_location ftp://ftp.iucr.org/pub/cif_core.dic
_audit_conform_dict_name cif_core.dic
_audit_conform_dict_version 2.4
_audit_creation_date 2011-11-08T14:14:55-00:00
_audit_creation_method 'WinGX routine CIF_UPDATE'
_cell_angle_alpha 90
_cell_angle_beta 91.213(4)
_cell_angle_gamma 90
_cell_formula_units_Z 8
_cell_length_a 31.099(2)
_cell_length_b 14.0709(8)
_cell_length_c 12.1715(7)
_cell_measurement_reflns_used 938
_cell_measurement_temperature 100(2)
_cell_measurement_theta_max 20
_cell_measurement_theta_min 3
_cell_volume 5324.9(6)
_computing_cell_refinement 'SAINT (Bruker, 2007)'
_computing_data_collection 'APEX2 (Bruker, 2007)'
_computing_data_reduction 'SAINT (Bruker, 2007)'
_computing_molecular_graphics 'ORTEP-3 for Windows (Farrugia, 1997)'
_computing_publication_material 'SHELXL-97 (Sheldrick, 1997)'
_computing_structure_refinement 'SHELXL-97 (Sheldrick, 2008)'
_computing_structure_solution 'SHELXS97 (Sheldrick, 1997)'
_diffrn_ambient_temperature 100(2)
_diffrn_measured_fraction_theta_full 0.989
_diffrn_measured_fraction_theta_max 0.989
_diffrn_measurement_device_type 'Bruker APEXII CCD area-detector'
_diffrn_measurement_method '\f and \w scans'
_diffrn_radiation_monochromator graphite
_diffrn_radiation_type MoK\a
_diffrn_radiation_wavelength 0.71073
_diffrn_reflns_av_R_equivalents 0.0361
_diffrn_reflns_av_unetI/netI 0.0201
_diffrn_reflns_limit_h_max 41
_diffrn_reflns_limit_h_min -41
_diffrn_reflns_limit_k_max 18
_diffrn_reflns_limit_k_min -18
_diffrn_reflns_limit_l_max 16
_diffrn_reflns_limit_l_min -16
_diffrn_reflns_number 85796
_diffrn_reflns_theta_full 25
_diffrn_reflns_theta_max 28.41
_diffrn_reflns_theta_min 1.31
_diffrn_source 'fine-focus sealed tube'
_exptl_absorpt_coefficient_mu 0.71
_exptl_absorpt_correction_T_max 0.9324
_exptl_absorpt_correction_T_min 0.901
_exptl_absorpt_correction_type multi-scan
_exptl_absorpt_process_details '(SADABS; Bruker, 2007)'
_exptl_crystal_colour red
_exptl_crystal_density_diffrn 1.558
_exptl_crystal_description prism
_exptl_crystal_F_000 2576
_exptl_crystal_size_max 0.15
_exptl_crystal_size_mid 0.1
_exptl_crystal_size_min 0.1
_refine_diff_density_max 0.883
_refine_diff_density_min -0.791
_refine_diff_density_rms 0.081
_refine_ls_extinction_method none
_refine_ls_goodness_of_fit_ref 1.169
_refine_ls_hydrogen_treatment constr
_refine_ls_matrix_type full
_refine_ls_number_parameters 377
_refine_ls_number_reflns 6622
_refine_ls_number_restraints 0
_refine_ls_restrained_S_all 1.169
_refine_ls_R_factor_all 0.0594
_refine_ls_R_factor_gt 0.0506
_refine_ls_shift/su_max 0
_refine_ls_shift/su_mean 0
_refine_ls_structure_factor_coef Fsqd
_refine_ls_weighting_details 'calc w=1/[\s^2^(Fo^2^)+(0.0151P)^2^+29.3836P] where P=(Fo^2^+2Fc^2^)/3'
_refine_ls_weighting_scheme calc
_refine_ls_wR_factor_gt 0.1059
_refine_ls_wR_factor_ref 0.1099
_reflns_number_gt 5787
_reflns_number_total 6622
_reflns_threshold_expression >2\s(I)
_cod_data_source_file ic401234t_si_005.cif
_cod_data_source_block michael069_0ma
_cod_database_code 4336526

loop_
_symmetry_equiv_pos_as_xyz
'x, y, z'
'-x, y, -z+1/2'
'x+1/2, y+1/2, z'
'-x+1/2, y+1/2, -z+1/2'
'-x, -y, -z'
'x, -y, z-1/2'
'-x+1/2, -y+1/2, -z'
'x+1/2, -y+1/2, z-1/2'

loop_
_atom_site_label
_atom_site_type_symbol
_atom_site_fract_x
_atom_site_fract_y
_atom_site_fract_z
_atom_site_U_iso_or_equiv
_atom_site_adp_type
_atom_site_occupancy
_atom_site_symmetry_multiplicity
_atom_site_calc_flag
_atom_site_refinement_flags
_atom_site_disorder_assembly
_atom_site_disorder_group
C1 C 0.41159(9) 0.3670(2) 0.5522(2) 0.0220(6) Uani 1 1 d . . .
C2 C 0.38098(9) 0.4478(2) 0.5326(2) 0.0200(5) Uani 1 1 d . A .
C3 C 0.36584(11) 0.4887(2) 0.6427(2) 0.0322(7) Uani 1 1 d . . .
H3A H 0.3542 0.4373 0.6877 0.048 Uiso 1 1 calc R . .
H3B H 0.3434 0.5364 0.6287 0.048 Uiso 1 1 calc R . .
H3C H 0.3902 0.5183 0.6818 0.048 Uiso 1 1 calc R . .
C4 C 0.40314(10) 0.5255(2) 0.4655(2) 0.0267(6) Uani 1 1 d . . .
H4A H 0.4277 0.5509 0.5079 0.04 Uiso 1 1 calc R . .
H4B H 0.3826 0.5767 0.4494 0.04 Uiso 1 1 calc R . .
H4C H 0.4132 0.4983 0.3966 0.04 Uiso 1 1 calc R . .
C5 C 0.45238(10) 0.3859(2) 0.6170(3) 0.0329(7) Uani 1 1 d . . .
H5A H 0.4553 0.3393 0.6764 0.049 Uiso 1 1 calc R . .
H5B H 0.4514 0.4501 0.6482 0.049 Uiso 1 1 calc R . .
H5C H 0.477 0.3808 0.5685 0.049 Uiso 1 1 calc R . .
C6 C 0.43139(9) 0.2033(2) 0.5393(2) 0.0225(6) Uani 1 1 d . . .
H6A H 0.4263 0.1798 0.6145 0.027 Uiso 1 1 calc R . .
H6B H 0.4618 0.224 0.5355 0.027 Uiso 1 1 calc R . .
C7 C 0.42286(9) 0.1247(2) 0.4569(2) 0.0251(6) Uani 1 1 d . A .
H7A H 0.4373 0.1399 0.3874 0.03 Uiso 1 1 calc R . .
H7B H 0.4351 0.0645 0.4856 0.03 Uiso 1 1 calc R . .
C9 C 0.3633(2) 0.0514(4) 0.5364(6) 0.0220(14) Uani 0.585(13) 1 d P A 1
H9A H 0.3633 -0.0169 0.5168 0.026 Uiso 0.585(13) 1 calc PR A 1
H9B H 0.3843 0.0614 0.5974 0.026 Uiso 0.585(13) 1 calc PR A 1
C10 C 0.3188(2) 0.0806(4) 0.5724(5) 0.0248(15) Uani 0.585(13) 1 d P A 1
H10A H 0.2971 0.0674 0.5136 0.03 Uiso 0.585(13) 1 calc PR A 1
H10B H 0.3107 0.0456 0.6394 0.03 Uiso 0.585(13) 1 calc PR A 1
C9B C 0.3474(3) 0.0471(5) 0.4887(8) 0.023(2) Uani 0.415(13) 1 d P A 2
H9B1 H 0.3603 -0.0171 0.493 0.028 Uiso 0.415(13) 1 calc PR A 2
H9B2 H 0.3197 0.0429 0.4474 0.028 Uiso 0.415(13) 1 calc PR A 2
C10B C 0.3405(4) 0.0862(6) 0.6025(7) 0.026(2) Uani 0.415(13) 1 d P A 2
H10C H 0.3209 0.0438 0.6429 0.031 Uiso 0.415(13) 1 calc PR A 2
H10D H 0.3683 0.0889 0.6436 0.031 Uiso 0.415(13) 1 calc PR A 2
C12B C 0.3700(5) 0.0843(10) 0.3044(10) 0.014(3) Uani 0.415(13) 1 d P A 2
H12A H 0.3839 0.0221 0.2909 0.017 Uiso 0.415(13) 1 calc PR A 2
H12B H 0.339 0.0779 0.2862 0.017 Uiso 0.415(13) 1 calc PR A 2
C13B C 0.3892(7) 0.1572(13) 0.232(2) 0.025(3) Uani 0.415(13) 1 d P A 2
H13A H 0.4209 0.1568 0.2393 0.03 Uiso 0.415(13) 1 calc PR A 2
H13B H 0.3812 0.1445 0.1538 0.03 Uiso 0.415(13) 1 calc PR A 2
C12 C 0.3675(4) 0.0664(8) 0.3368(8) 0.0193(18) Uani 0.585(13) 1 d P A 1
H12C H 0.3363 0.0528 0.3298 0.023 Uiso 0.585(13) 1 calc PR A 1
H12D H 0.3833 0.0054 0.3349 0.023 Uiso 0.585(13) 1 calc PR A 1
C13 C 0.3815(5) 0.1305(9) 0.2404(13) 0.023(3) Uani 0.585(13) 1 d P A 1
H13C H 0.3654 0.1116 0.1729 0.028 Uiso 0.585(13) 1 calc PR A 1
H13D H 0.4125 0.1202 0.2275 0.028 Uiso 0.585(13) 1 calc PR A 1
C15 C 0.26900(8) 0.2271(2) 0.2911(2) 0.0180(5) Uani 1 1 d . A .
C16 C 0.26883(8) 0.3154(2) 0.2369(2) 0.0196(5) Uani 1 1 d . . .
H16 H 0.287 0.3651 0.2632 0.024 Uiso 1 1 calc R . .
C17 C 0.24256(9) 0.3305(2) 0.1460(2) 0.0215(5) Uani 1 1 d . . .
H17 H 0.2423 0.3903 0.1097 0.026 Uiso 1 1 calc R . .
C18 C 0.21637(8) 0.2565(2) 0.1081(2) 0.0205(5) Uani 1 1 d . . .
C19 C 0.21587(9) 0.1688(2) 0.1597(2) 0.0228(6) Uani 1 1 d . . .
H19 H 0.1978 0.1193 0.1325 0.027 Uiso 1 1 calc R . .
C20 C 0.24197(9) 0.1546(2) 0.2510(2) 0.0222(6) Uani 1 1 d . . .
H20 H 0.2417 0.0948 0.2873 0.027 Uiso 1 1 calc R . .
C23 C 0.40586(10) 0.2201(3) 0.8696(3) 0.0359(8) Uani 1 1 d . . .
C24 C 0.43434(11) 0.2155(3) 0.9648(3) 0.0412(9) Uani 1 1 d . . .
H24A H 0.4578 0.2613 0.9565 0.062 Uiso 1 1 calc R . .
H24B H 0.4463 0.1513 0.9715 0.062 Uiso 1 1 calc R . .
H24C H 0.4183 0.2309 1.0309 0.062 Uiso 1 1 calc R . .
N1 N 0.40254(7) 0.28460(16) 0.51451(18) 0.0173(4) Uani 1 1 d . . .
N2 N 0.37615(8) 0.11221(17) 0.4348(2) 0.0247(5) Uani 1 1 d . . .
N3 N 0.32154(8) 0.18342(19) 0.59447(19) 0.0256(5) Uani 1 1 d . . .
H3D H 0.3399 0.1952 0.6531 0.031 Uiso 1 1 calc R A 1
H3E H 0.2949 0.2076 0.6101 0.031 Uiso 1 1 calc R A 1
N4 N 0.37351(7) 0.2397(2) 0.26305(19) 0.0263(5) Uani 1 1 d . . .
H4D H 0.354 0.2639 0.2126 0.032 Uiso 1 1 calc R A 1
H4E H 0.3988 0.2732 0.258 0.032 Uiso 1 1 calc R A 1
N5 N 0.38358(11) 0.2252(4) 0.7959(3) 0.0649(12) Uani 1 1 d . . .
N6 N 0.18904(7) 0.27241(19) 0.01228(19) 0.0231(5) Uani 1 1 d . . .
F1 F 0.45330(8) 0.6469(3) 0.6978(3) 0.0954(13) Uani 1 1 d . . .
F2 F 0.48480(12) 0.7266(2) 0.8335(2) 0.0812(10) Uani 1 1 d . . .
F3 F 0.48552(10) 0.5707(2) 0.8318(3) 0.0906(11) Uani 1 1 d . . .
F4 F 0.5 0.16032(17) 0.75 0.0270(5) Uani 1 2 d S . .
F5 F 0.50329(7) 0.04719(15) 0.61936(14) 0.0381(5) Uani 1 1 d . . .
F6 F 0.44870(6) 0.04694(14) 0.73880(17) 0.0366(5) Uani 1 1 d . . .
F7 F 0.5 -0.06670(19) 0.75 0.0390(7) Uani 1 2 d S . .
P1 P 0.5 0.04616(7) 0.75 0.0194(2) Uani 1 2 d S . .
P2 P 0.5 0.64960(8) 0.75 0.0226(2) Uani 1 2 d S . .
S1 S 0.33263(2) 0.40711(5) 0.45589(6) 0.02497(16) Uani 1 1 d . . .
Mn1 Mn 0.347163(12) 0.25075(3) 0.43774(3) 0.01480(9) Uani 1 1 d . A .
O1 O 0.29277(6) 0.21079(15) 0.38040(15) 0.0204(4) Uani 1 1 d . . .
O2 O 0.18886(7) 0.35119(17) -0.03100(19) 0.0330(5) Uani 1 1 d . . .
O3 O 0.16695(6) 0.20588(17) -0.02350(17) 0.0280(5) Uani 1 1 d . . .

loop_
_atom_site_aniso_label
_atom_site_aniso_U_11
_atom_site_aniso_U_22
_atom_site_aniso_U_33
_atom_site_aniso_U_23
_atom_site_aniso_U_13
_atom_site_aniso_U_12
C1 0.0215(13) 0.0241(14) 0.0203(13) -0.0007(11) -0.0041(10) -0.0016(11)
C2 0.0218(13) 0.0193(13) 0.0188(12) -0.0020(10) -0.0036(10) -0.0020(10)
C3 0.0415(18) 0.0337(17) 0.0214(14) -0.0044(13) 0.0023(13) 0.0008(14)
C4 0.0302(15) 0.0237(15) 0.0264(15) 0.0026(12) 0.0013(12) -0.0015(12)
C5 0.0278(15) 0.0317(17) 0.0385(18) -0.0034(14) -0.0163(13) -0.0023(13)
C6 0.0209(13) 0.0247(14) 0.0218(13) 0.0008(11) -0.0062(10) 0.0061(11)
C7 0.0257(14) 0.0306(16) 0.0188(13) -0.0018(11) -0.0056(11) 0.0127(12)
C9 0.023(3) 0.023(3) 0.020(3) 0.007(2) 0.001(2) 0.001(2)
C10 0.022(3) 0.029(3) 0.024(3) 0.007(2) 0.004(2) -0.002(2)
C9B 0.028(4) 0.021(4) 0.020(4) 0.008(3) -0.006(3) -0.002(3)
C10B 0.025(5) 0.029(4) 0.022(4) 0.014(3) 0.003(3) -0.001(3)
C12B 0.016(4) 0.016(6) 0.010(6) -0.003(5) -0.002(4) -0.003(4)
C13B 0.028(7) 0.030(9) 0.016(5) -0.006(7) -0.001(4) 0.002(5)
C12 0.021(3) 0.019(4) 0.018(5) -0.002(3) 0.002(4) -0.001(3)
C13 0.027(6) 0.026(6) 0.016(5) -0.008(5) -0.007(4) 0.011(4)
C15 0.0122(11) 0.0254(14) 0.0164(12) -0.0014(10) 0.0018(9) 0.0006(10)
C16 0.0151(12) 0.0237(14) 0.0198(12) -0.0022(10) -0.0024(10) -0.0013(10)
C17 0.0180(12) 0.0241(14) 0.0224(13) 0.0010(11) -0.0013(10) 0.0013(11)
C18 0.0132(11) 0.0283(14) 0.0199(12) -0.0003(11) -0.0037(9) 0.0021(11)
C19 0.0151(12) 0.0271(15) 0.0260(14) -0.0028(11) -0.0028(10) -0.0041(11)
C20 0.0187(13) 0.0237(14) 0.0240(13) 0.0020(11) -0.0027(10) -0.0035(11)
C23 0.0229(15) 0.059(2) 0.0263(16) -0.0131(15) 0.0071(12) 0.0063(15)
C24 0.0293(17) 0.060(2) 0.0334(18) -0.0127(17) -0.0043(14) 0.0096(16)
N1 0.0158(10) 0.0198(11) 0.0163(10) 0.0012(8) -0.0019(8) 0.0017(9)
N2 0.0211(11) 0.0188(12) 0.0345(13) -0.0016(10) 0.0114(10) -0.0017(9)
N3 0.0275(12) 0.0319(14) 0.0177(11) 0.0004(10) 0.0049(9) 0.0040(11)
N4 0.0146(10) 0.0464(16) 0.0178(11) -0.0040(11) -0.0017(8) 0.0022(11)
N5 0.0354(17) 0.128(4) 0.0306(16) -0.026(2) -0.0033(14) 0.022(2)
N6 0.0143(10) 0.0335(14) 0.0214(11) 0.0001(10) -0.0018(9) 0.0021(10)
F1 0.0262(12) 0.187(4) 0.0726(19) -0.027(2) -0.0168(12) 0.0203(18)
F2 0.130(3) 0.0586(18) 0.0562(16) -0.0270(14) 0.0236(17) 0.0010(18)
F3 0.076(2) 0.069(2) 0.129(3) 0.056(2) 0.0483(19) 0.0093(16)
F4 0.0256(12) 0.0224(12) 0.0329(13) 0 -0.0040(10) 0
F5 0.0539(13) 0.0416(12) 0.0188(8) -0.0042(8) 0.0022(8) -0.0050(10)
F6 0.0187(8) 0.0367(11) 0.0543(12) 0.0053(9) -0.0037(8) -0.0070(8)
F7 0.0473(17) 0.0205(13) 0.0490(17) 0 -0.0004(13) 0
P1 0.0173(4) 0.0218(5) 0.0190(5) 0 -0.0001(4) 0
P2 0.0156(4) 0.0245(5) 0.0277(5) 0 -0.0010(4) 0
S1 0.0220(3) 0.0214(3) 0.0312(4) -0.0035(3) -0.0090(3) 0.0052(3)
Mn1 0.01265(17) 0.01757(19) 0.01412(17) -0.00154(15) -0.00143(13) 0.00036(15)
O1 0.0152(9) 0.0283(11) 0.0175(9) 0.0021(8) -0.0024(7) -0.0028(8)
O2 0.0300(11) 0.0337(13) 0.0348(12) 0.0060(10) -0.0136(9) 0.0042(10)
O3 0.0189(10) 0.0423(13) 0.0225(10) -0.0041(9) -0.0067(8) -0.0041(9)

loop_
_atom_type_symbol
_atom_type_description
_atom_type_scat_dispersion_real
_atom_type_scat_dispersion_imag
_atom_type_scat_source
C C 0.0033 0.0016 'International Tables Vol C Tables 4.2.6.8 and 6.1.1.4'
H H 0 0 'International Tables Vol C Tables 4.2.6.8 and 6.1.1.4'
N N 0.0061 0.0033 'International Tables Vol C Tables 4.2.6.8 and 6.1.1.4'
F F 0.0171 0.0103 'International Tables Vol C Tables 4.2.6.8 and 6.1.1.4'
P P 0.1023 0.0942 'International Tables Vol C Tables 4.2.6.8 and 6.1.1.4'
S S 0.1246 0.1234 'International Tables Vol C Tables 4.2.6.8 and 6.1.1.4'
Mn Mn 0.3368 0.7283 'International Tables Vol C Tables 4.2.6.8 and 6.1.1.4'
O O 0.0106 0.006 'International Tables Vol C Tables 4.2.6.8 and 6.1.1.4'

loop_
_geom_angle_atom_site_label_1
_geom_angle_atom_site_label_2
_geom_angle_atom_site_label_3
_geom_angle
_geom_angle_site_symmetry_1
_geom_angle_site_symmetry_3
N1 C1 C2 119.8(2) . .
N1 C1 C5 121.7(3) . .
C2 C1 C5 118.4(3) . .
C1 C2 C4 109.5(2) . .
C1 C2 C3 110.4(2) . .
C4 C2 C3 110.2(2) . .
C1 C2 S1 110.70(19) . .
C4 C2 S1 108.80(19) . .
C3 C2 S1 107.2(2) . .
C2 C3 H3A 109.5 . .
C2 C3 H3B 109.5 . .
H3A C3 H3B 109.5 . .
C2 C3 H3C 109.5 . .
H3A C3 H3C 109.5 . .
H3B C3 H3C 109.5 . .
C2 C4 H4A 109.5 . .
C2 C4 H4B 109.5 . .
H4A C4 H4B 109.5 . .
C2 C4 H4C 109.5 . .
H4A C4 H4C 109.5 . .
H4B C4 H4C 109.5 . .
C1 C5 H5A 109.5 . .
C1 C5 H5B 109.5 . .
H5A C5 H5B 109.5 . .
C1 C5 H5C 109.5 . .
H5A C5 H5C 109.5 . .
H5B C5 H5C 109.5 . .
N1 C6 C7 109.5(2) . .
N1 C6 H6A 109.8 . .
C7 C6 H6A 109.8 . .
N1 C6 H6B 109.8 . .
C7 C6 H6B 109.8 . .
H6A C6 H6B 108.2 . .
N2 C7 C6 111.4(2) . .
N2 C7 H7A 109.4 . .
C6 C7 H7A 109.4 . .
N2 C7 H7B 109.4 . .
C6 C7 H7B 109.4 . .
H7A C7 H7B 108 . .
C10 C9 N2 109.3(5) . .
C10 C9 H9A 109.8 . .
N2 C9 H9A 109.8 . .
C10 C9 H9B 109.8 . .
N2 C9 H9B 109.8 . .
H9A C9 H9B 108.3 . .
N3 C10 C9 105.5(5) . .
N3 C10 H10A 110.6 . .
C9 C10 H10A 110.6 . .
N3 C10 H10B 110.6 . .
C9 C10 H10B 110.6 . .
H10A C10 H10B 108.8 . .
N2 C9B C10B 106.7(7) . .
N2 C9B H9B1 110.4 . .
C10B C9B H9B1 110.4 . .
N2 C9B H9B2 110.4 . .
C10B C9B H9B2 110.4 . .
H9B1 C9B H9B2 108.6 . .
N3 C10B C9B 109.7(7) . .
N3 C10B H10C 109.7 . .
C9B C10B H10C 109.7 . .
N3 C10B H10D 109.7 . .
C9B C10B H10D 109.7 . .
H10C C10B H10D 108.2 . .
C13B C12B N2 111.8(12) . .
C13B C12B H12A 109.3 . .
N2 C12B H12A 109.3 . .
C13B C12B H12B 109.3 . .
N2 C12B H12B 109.3 . .
H12A C12B H12B 107.9 . .
N4 C13B C12B 106.2(17) . .
N4 C13B H13A 110.5 . .
C12B C13B H13A 110.5 . .
N4 C13B H13B 110.5 . .
C12B C13B H13B 110.5 . .
H13A C13B H13B 108.7 . .
N2 C12 C13 109.3(8) . .
N2 C12 H12C 109.8 . .
C13 C12 H12C 109.8 . .
N2 C12 H12D 109.8 . .
C13 C12 H12D 109.8 . .
H12C C12 H12D 108.3 . .
C12 C13 N4 112.6(10) . .
C12 C13 H13C 109.1 . .
N4 C13 H13C 109.1 . .
C12 C13 H13D 109.1 . .
N4 C13 H13D 109.1 . .
H13C C13 H13D 107.8 . .
O1 C15 C20 118.7(3) . .
O1 C15 C16 122.4(2) . .
C20 C15 C16 118.9(2) . .
C17 C16 C15 120.6(3) . .
C17 C16 H16 119.7 . .
C15 C16 H16 119.7 . .
C16 C17 C18 118.9(3) . .
C16 C17 H17 120.6 . .
C18 C17 H17 120.6 . .
C19 C18 C17 121.9(2) . .
C19 C18 N6 119.4(3) . .
C17 C18 N6 118.7(3) . .
C20 C19 C18 118.9(3) . .
C20 C19 H19 120.5 . .
C18 C19 H19 120.5 . .
C19 C20 C15 120.9(3) . .
C19 C20 H20 119.5 . .
C15 C20 H20 119.5 . .
N5 C23 C24 178.9(5) . .
C23 C24 H24A 109.5 . .
C23 C24 H24B 109.5 . .
H24A C24 H24B 109.5 . .
C23 C24 H24C 109.5 . .
H24A C24 H24C 109.5 . .
H24B C24 H24C 109.5 . .
C1 N1 C6 120.1(2) . .
C1 N1 Mn1 124.43(19) . .
C6 N1 Mn1 115.05(17) . .
C12 N2 C9B 89.1(6) . .
C12 N2 C7 112.7(5) . .
C9B N2 C7 127.3(5) . .
C12 N2 C9 112.4(5) . .
C7 N2 C9 100.9(3) . .
C9B N2 C12B 103.1(6) . .
C7 N2 C12B 107.2(5) . .
C9 N2 C12B 127.4(5) . .
C12 N2 Mn1 111.4(5) . .
C9B N2 Mn1 107.7(3) . .
C7 N2 Mn1 107.42(18) . .
C9 N2 Mn1 111.6(2) . .
C12B N2 Mn1 101.1(5) . .
C10 N3 Mn1 105.9(2) . .
C10B N3 Mn1 106.9(3) . .
C10 N3 H3D 110.6 . .
C10B N3 H3D 82.8 . .
Mn1 N3 H3D 110.6 . .
C10 N3 H3E 110.6 . .
C10B N3 H3E 133 . .
Mn1 N3 H3E 110.6 . .
H3D N3 H3E 108.7 . .
C13B N4 Mn1 118.0(11) . .
C13 N4 Mn1 106.7(5) . .
C13B N4 H4D 112 . .
C13 N4 H4D 110.4 . .
Mn1 N4 H4D 110.4 . .
C13B N4 H4E 96.4 . .
C13 N4 H4E 110.4 . .
Mn1 N4 H4E 110.4 . .
H4D N4 H4E 108.6 . .
O2 N6 O3 122.4(2) . .
O2 N6 C18 118.9(2) . .
O3 N6 C18 118.7(2) . .
F7 P1 F5 90.52(8) . 2_656
F7 P1 F5 90.52(8) . .
F5 P1 F5 178.96(17) 2_656 .
F7 P1 F6 90.39(8) . .
F5 P1 F6 90.00(11) 2_656 .
F5 P1 F6 90.00(11) . .
F7 P1 F6 90.39(8) . 2_656
F5 P1 F6 90.00(11) 2_656 2_656
F5 P1 F6 90.00(11) . 2_656
F6 P1 F6 179.22(16) . 2_656
F7 P1 F4 180 . .
F5 P1 F4 89.48(8) 2_656 .
F5 P1 F4 89.48(8) . .
F6 P1 F4 89.61(8) . .
F6 P1 F4 89.61(8) 2_656 .
F3 P2 F3 89.5(3) 2_656 .
F3 P2 F2 178.51(19) 2_656 .
F3 P2 F2 89.05(17) . .
F3 P2 F2 89.05(17) 2_656 2_656
F3 P2 F2 178.51(19) . 2_656
F2 P2 F2 92.4(2) . 2_656
F3 P2 F1 90.09(18) 2_656 .
F3 P2 F1 87.9(2) . .
F2 P2 F1 89.41(19) . .
F2 P2 F1 92.5(2) 2_656 .
F3 P2 F1 87.9(2) 2_656 2_656
F3 P2 F1 90.09(18) . 2_656
F2 P2 F1 92.5(2) . 2_656
F2 P2 F1 89.41(19) 2_656 2_656
F1 P2 F1 177.2(3) . 2_656
C2 S1 Mn1 100.92(9) . .
O1 Mn1 N1 173.15(9) . .
O1 Mn1 N2 95.50(9) . .
N1 Mn1 N2 82.32(9) . .
O1 Mn1 S1 98.38(7) . .
N1 Mn1 S1 83.94(7) . .
N2 Mn1 S1 166.11(7) . .
O1 Mn1 N3 81.99(9) . .
N1 Mn1 N3 91.19(9) . .
N2 Mn1 N3 77.98(9) . .
S1 Mn1 N3 104.36(7) . .
O1 Mn1 N4 88.41(8) . .
N1 Mn1 N4 97.35(9) . .
N2 Mn1 N4 76.42(10) . .
S1 Mn1 N4 103.45(8) . .
N3 Mn1 N4 151.61(10) . .
C15 O1 Mn1 136.77(18) . .

loop_
_geom_bond_atom_site_label_1
_geom_bond_atom_site_label_2
_geom_bond_distance
_geom_bond_site_symmetry_2
C1 N1 1.277(4) .
C1 C2 1.498(4) .
C1 C5 1.503(4) .
C2 C4 1.536(4) .
C2 C3 1.541(4) .
C2 S1 1.844(3) .
C3 H3A 0.98 .
C3 H3B 0.98 .
C3 H3C 0.98 .
C4 H4A 0.98 .
C4 H4B 0.98 .
C4 H4C 0.98 .
C5 H5A 0.98 .
C5 H5B 0.98 .
C5 H5C 0.98 .
C6 N1 1.480(3) .
C6 C7 1.513(4) .
C6 H6A 0.99 .
C6 H6B 0.99 .
C7 N2 1.482(4) .
C7 H7A 0.99 .
C7 H7B 0.99 .
C9 C10 1.516(9) .
C9 N2 1.563(6) .
C9 H9A 0.99 .
C9 H9B 0.99 .
C10 N3 1.474(6) .
C10 H10A 0.99 .
C10 H10B 0.99 .
C9B N2 1.447(7) .
C9B C10B 1.510(13) .
C9B H9B1 0.99 .
C9B H9B2 0.99 .
C10B N3 1.493(8) .
C10B H10C 0.99 .
C10B H10D 0.99 .
C12B C13B 1.487(19) .
C12B N2 1.643(13) .
C12B H12A 0.99 .
C12B H12B 0.99 .
C13B N4 1.32(2) .
C13B H13A 0.99 .
C13B H13B 0.99 .
C12 N2 1.377(11) .
C12 C13 1.549(15) .
C12 H12C 0.99 .
C12 H12D 0.99 .
C13 N4 1.582(14) .
C13 H13C 0.99 .
C13 H13D 0.99 .
C15 O1 1.321(3) .
C15 C20 1.403(4) .
C15 C16 1.407(4) .
C16 C17 1.378(4) .
C16 H16 0.95 .
C17 C18 1.394(4) .
C17 H17 0.95 .
C18 C19 1.385(4) .
C18 N6 1.446(3) .
C19 C20 1.377(4) .
C19 H19 0.95 .
C20 H20 0.95 .
C23 N5 1.125(5) .
C23 C24 1.444(5) .
C24 H24A 0.98 .
C24 H24B 0.98 .
C24 H24C 0.98 .
N1 Mn1 1.999(2) .
N2 Mn1 2.148(2) .
N3 Mn1 2.288(2) .
N3 H3D 0.92 .
N3 H3E 0.92 .
N4 Mn1 2.300(2) .
N4 H4D 0.92 .
N4 H4E 0.92 .
N6 O2 1.227(3) .
N6 O3 1.235(3) .
F1 P2 1.573(2) .
F2 P2 1.565(3) .
F3 P2 1.564(3) .
F4 P1 1.606(3) .
F5 P1 1.5956(18) .
F6 P1 1.5982(17) .
F7 P1 1.588(3) .
P1 F5 1.5956(18) 2_656
P1 F6 1.5982(17) 2_656
P2 F3 1.564(3) 2_656
P2 F2 1.565(3) 2_656
P2 F1 1.573(2) 2_656
S1 Mn1 2.2578(8) .
Mn1 O1 1.9013(19) .
